data_4028098
loop_
_publ_author_name
'Manuel Schaffroth'
'Benjamin D. Lindner'
'Vladislav Vasilenko'
'Frank Rominger'
'U. H. F. Bunz'

_publ_section_title
;
 Alkynylated Diazadioxaacenes: Syntheses and Properties
;
_journal_name_full 'Journal of Organic Chemistry'
_journal_page_first 3142
_journal_page_last 3150
_journal_paper_doi 10.1021/jo400092r
_journal_volume 78
_journal_year 2013
_chemical_formula_sum 'C32 H46 N2 O2 Si2'
_chemical_formula_weight 546.89
_chemical_name_systematic
; 
 ? 
;
_space_group_IT_number 2
_symmetry_cell_setting triclinic
_symmetry_space_group_name_Hall '-P 1'
_symmetry_space_group_name_H-M 'P -1'
_atom_sites_solution_hydrogens geom
_atom_sites_solution_primary direct
_atom_sites_solution_secondary difmap
_audit_creation_method SHELXL-97
_cell_angle_alpha 71.224(2)
_cell_angle_beta 77.184(2)
_cell_angle_gamma 77.313(2)
_cell_formula_units_Z 2
_cell_length_a 8.1824(7)
_cell_length_b 13.9297(12)
_cell_length_c 15.7861(14)
_cell_measurement_reflns_used 9936
_cell_measurement_temperature 200(2)
_cell_measurement_theta_max 26.23
_cell_measurement_theta_min 2.37
_cell_volume 1639.5(2)
_computing_cell_refinement 'Bruker SAINT'
_computing_data_collection 'Bruker APEX2'
_computing_data_reduction 'Bruker SAINT'
_computing_molecular_graphics 'Bruker SHELXTL'
_computing_publication_material 'Bruker SHELXTL'
_computing_structure_refinement 'SHELXL-97 (Sheldrick, 2008)'
_computing_structure_solution 'SHELXS-97 (Sheldrick, 2008)'
_diffrn_ambient_temperature 200(2)
_diffrn_measured_fraction_theta_full 0.991
_diffrn_measured_fraction_theta_max 0.991
_diffrn_measurement_device_type 'Bruker APEX-II CCD'
_diffrn_measurement_method '\f and \w scans'
_diffrn_radiation_monochromator mirror
_diffrn_radiation_source 'ImuS microsource'
_diffrn_radiation_type MoK\a
_diffrn_radiation_wavelength 0.71073
_diffrn_reflns_av_R_equivalents 0.0273
_diffrn_reflns_av_sigmaI/netI 0.0241
_diffrn_reflns_limit_h_max 10
_diffrn_reflns_limit_h_min -10
_diffrn_reflns_limit_k_max 17
_diffrn_reflns_limit_k_min -17
_diffrn_reflns_limit_l_max 19
_diffrn_reflns_limit_l_min -19
_diffrn_reflns_number 30451
_diffrn_reflns_theta_full 26.55
_diffrn_reflns_theta_max 26.55
_diffrn_reflns_theta_min 1.38
_exptl_absorpt_coefficient_mu 0.137
_exptl_absorpt_correction_T_max 0.9891
_exptl_absorpt_correction_T_min 0.9524
_exptl_absorpt_correction_type multi-scan
_exptl_crystal_colour colourless
_exptl_crystal_density_diffrn 1.108
_exptl_crystal_description plate
_exptl_crystal_F_000 592
_exptl_crystal_size_max 0.36
_exptl_crystal_size_mid 0.18
_exptl_crystal_size_min 0.08
_refine_diff_density_max 0.545
_refine_diff_density_min -0.280
_refine_diff_density_rms 0.044
_refine_ls_extinction_method none
_refine_ls_goodness_of_fit_ref 1.047
_refine_ls_hydrogen_treatment constr
_refine_ls_matrix_type full
_refine_ls_number_parameters 343
_refine_ls_number_reflns 6781
_refine_ls_number_restraints 0
_refine_ls_restrained_S_all 1.047
_refine_ls_R_factor_all 0.0606
_refine_ls_R_factor_gt 0.0483
_refine_ls_shift/su_max 0.001
_refine_ls_shift/su_mean 0.000
_refine_ls_structure_factor_coef Fsqd
_refine_ls_weighting_details 'calc w=1/[\s^2^(Fo^2^)+(0.0645P)^2^+0.8327P] where P=(Fo^2^+2Fc^2^)/3'
_refine_ls_weighting_scheme calc
_refine_ls_wR_factor_gt 0.1308
_refine_ls_wR_factor_ref 0.1403
_reflns_number_gt 5504
_reflns_number_total 6781
_reflns_threshold_expression >2sigma(I)
_cod_data_source_file jo400092r_si_003.cif
_cod_data_source_block mas7
_cod_database_code 4028098

loop_
_symmetry_equiv_pos_as_xyz
'x, y, z'
'-x, -y, -z'

loop_
_atom_site_label
_atom_site_type_symbol
_atom_site_fract_x
_atom_site_fract_y
_atom_site_fract_z
_atom_site_U_iso_or_equiv
_atom_site_adp_type
_atom_site_occupancy
_atom_site_symmetry_multiplicity
_atom_site_calc_flag
_atom_site_refinement_flags
Si2 Si 0.22169(7) 0.43656(4) 1.21184(3) 0.03614(15) Uani 1 1 d .
Si1 Si 0.60131(7) 1.14901(4) 0.62737(3) 0.03430(14) Uani 1 1 d .
C1 C 0.4423(2) 0.98605(14) 0.78365(13) 0.0387(4) Uani 1 1 d .
C2 C 0.4984(2) 1.04977(15) 0.71896(13) 0.0391(4) Uani 1 1 d .
C3 C 0.2585(3) 0.64596(15) 1.07812(13) 0.0396(4) Uani 1 1 d .
C4 C 0.2319(3) 0.56717(15) 1.13488(13) 0.0406(4) Uani 1 1 d .
C11 C 0.3849(2) 0.90509(14) 0.86050(13) 0.0367(4) Uani 1 1 d .
C12 C 0.4712(2) 0.86853(14) 0.93442(12) 0.0351(4) Uani 1 1 d .
O13 O 0.60130(19) 0.91848(11) 0.93215(9) 0.0456(4) Uani 1 1 d .
C14 C 0.6864(3) 0.87926(15) 1.00519(13) 0.0386(4) Uani 1 1 d .
N15 N 0.8066(2) 0.92785(13) 1.00353(12) 0.0452(4) Uani 1 1 d .
C16 C 0.8924(3) 0.88800(18) 1.07460(16) 0.0513(5) Uani 1 1 d .
H16 H 0.9813 0.9204 1.0770 0.062 Uiso 1 1 calc R
C17 C 0.8543(3) 0.80232(19) 1.14288(16) 0.0532(6) Uani 1 1 d .
H17 H 0.9181 0.7767 1.1913 0.064 Uiso 1 1 calc R
N18 N 0.7292(2) 0.75318(15) 1.14371(12) 0.0477(4) Uani 1 1 d .
C19 C 0.6466(3) 0.79241(15) 1.07557(13) 0.0386(4) Uani 1 1 d .
O20 O 0.51876(19) 0.74257(11) 1.07711(9) 0.0444(3) Uani 1 1 d .
C21 C 0.4281(2) 0.78451(14) 1.00580(12) 0.0347(4) Uani 1 1 d .
C22 C 0.2953(2) 0.73670(14) 1.00680(13) 0.0374(4) Uani 1 1 d .
C23 C 0.2051(3) 0.77644(16) 0.93429(14) 0.0455(5) Uani 1 1 d .
H23 H 0.1119 0.7460 0.9345 0.055 Uiso 1 1 calc R
C24 C 0.2488(3) 0.85875(16) 0.86263(14) 0.0457(5) Uani 1 1 d .
H24 H 0.1856 0.8843 0.8140 0.055 Uiso 1 1 calc R
C31 C 0.7897(3) 1.16114(17) 0.67091(15) 0.0488(5) Uani 1 1 d .
H31 H 0.8492 1.2152 0.6235 0.059 Uiso 1 1 calc R
C32 C 0.7319(4) 1.1958(2) 0.75736(19) 0.0681(7) Uani 1 1 d .
H32A H 0.6518 1.2604 0.7450 0.102 Uiso 1 1 calc R
H32B H 0.8307 1.2063 0.7768 0.102 Uiso 1 1 calc R
H32C H 0.6761 1.1430 0.8055 0.102 Uiso 1 1 calc R
C33 C 0.9177(3) 1.0611(2) 0.6902(2) 0.0655(7) Uani 1 1 d .
H33A H 0.9555 1.0390 0.6350 0.098 Uiso 1 1 calc R
H33B H 0.8635 1.0076 0.7384 0.098 Uiso 1 1 calc R
H33C H 1.0157 1.0728 0.7095 0.098 Uiso 1 1 calc R
C34 C 0.4393(3) 1.26943(15) 0.61225(14) 0.0424(5) Uani 1 1 d .
H34 H 0.4061 1.2838 0.6724 0.051 Uiso 1 1 calc R
C35 C 0.2775(3) 1.25590(19) 0.58713(18) 0.0581(6) Uani 1 1 d .
H35A H 0.2340 1.1958 0.6315 0.087 Uiso 1 1 calc R
H35B H 0.3029 1.2460 0.5266 0.087 Uiso 1 1 calc R
H35C H 0.1917 1.3173 0.5873 0.087 Uiso 1 1 calc R
C36 C 0.5089(3) 1.36325(17) 0.54496(18) 0.0628(7) Uani 1 1 d .
H36A H 0.6112 1.3714 0.5629 0.094 Uiso 1 1 calc R
H36B H 0.4230 1.4247 0.5446 0.094 Uiso 1 1 calc R
H36C H 0.5374 1.3540 0.4841 0.094 Uiso 1 1 calc R
C37 C 0.6613(3) 1.10716(16) 0.52068(14) 0.0457(5) Uani 1 1 d .
H37 H 0.5591 1.1304 0.4899 0.055 Uiso 1 1 calc R
C38 C 0.7047(4) 0.99074(19) 0.5374(2) 0.0655(7) Uani 1 1 d .
H38A H 0.6123 0.9581 0.5801 0.098 Uiso 1 1 calc R
H38B H 0.8102 0.9650 0.5628 0.098 Uiso 1 1 calc R
H38C H 0.7193 0.9745 0.4799 0.098 Uiso 1 1 calc R
C39 C 0.8048(3) 1.1605(2) 0.45368(17) 0.0664(7) Uani 1 1 d .
H39A H 0.7743 1.2350 0.4431 0.100 Uiso 1 1 calc R
H39B H 0.8210 1.1443 0.3961 0.100 Uiso 1 1 calc R
H39C H 0.9103 1.1362 0.4792 0.100 Uiso 1 1 calc R
C41 C 0.4472(3) 0.3679(2) 1.2148(2) 0.0695(7) Uani 1 1 d .
H41 H 0.4728 0.3357 1.1642 0.083 Uiso 1 1 calc R
C42 C 0.4662(4) 0.2778(3) 1.2991(2) 0.0891(10) Uani 1 1 d .
H42A H 0.3782 0.2357 1.3094 0.134 Uiso 1 1 calc R
H42B H 0.4541 0.3034 1.3515 0.134 Uiso 1 1 calc R
H42C H 0.5784 0.2361 1.2908 0.134 Uiso 1 1 calc R
C43 C 0.5777(4) 0.4334(3) 1.1931(4) 0.1312(18) Uani 1 1 d .
H43A H 0.5605 0.4896 1.1378 0.197 Uiso 1 1 calc R
H43B H 0.6904 0.3924 1.1835 0.197 Uiso 1 1 calc R
H43C H 0.5695 0.4619 1.2434 0.197 Uiso 1 1 calc R
C44 C 0.1073(3) 0.37253(18) 1.15885(16) 0.0512(5) Uani 1 1 d .
H44 H -0.0137 0.4072 1.1631 0.061 Uiso 1 1 calc R
C45 C 0.1072(5) 0.2586(2) 1.2116(2) 0.0848(10) Uani 1 1 d .
H45A H 0.0611 0.2524 1.2756 0.127 Uiso 1 1 calc R
H45B H 0.2237 0.2213 1.2063 0.127 Uiso 1 1 calc R
H45C H 0.0368 0.2295 1.1865 0.127 Uiso 1 1 calc R
C46 C 0.1768(4) 0.3854(2) 1.05910(17) 0.0659(7) Uani 1 1 d .
H46A H 0.1748 0.4585 1.0269 0.099 Uiso 1 1 calc R
H46B H 0.1065 0.3568 1.0335 0.099 Uiso 1 1 calc R
H46C H 0.2938 0.3491 1.0525 0.099 Uiso 1 1 calc R
C47 C 0.1003(3) 0.44535(18) 1.32539(15) 0.0552(6) Uani 1 1 d .
H47 H 0.1124 0.3743 1.3681 0.066 Uiso 1 1 calc R
C48 C -0.0873(4) 0.4828(3) 1.3244(2) 0.0880(10) Uani 1 1 d .
H48A H -0.1329 0.4392 1.3004 0.132 Uiso 1 1 calc R
H48B H -0.1045 0.5539 1.2858 0.132 Uiso 1 1 calc R
H48C H -0.1462 0.4796 1.3862 0.132 Uiso 1 1 calc R
C49 C 0.1759(5) 0.5124(3) 1.3630(2) 0.0849(9) Uani 1 1 d .
H49A H 0.2971 0.4861 1.3641 0.127 Uiso 1 1 calc R
H49B H 0.1171 0.5101 1.4247 0.127 Uiso 1 1 calc R
H49C H 0.1618 0.5834 1.3241 0.127 Uiso 1 1 calc R

loop_
_atom_site_aniso_label
_atom_site_aniso_U_11
_atom_site_aniso_U_22
_atom_site_aniso_U_33
_atom_site_aniso_U_23
_atom_site_aniso_U_13
_atom_site_aniso_U_12
Si2 0.0367(3) 0.0339(3) 0.0321(3) 0.0025(2) -0.0048(2) -0.0128(2)
Si1 0.0390(3) 0.0297(3) 0.0293(3) 0.0011(2) -0.0049(2) -0.0107(2)
C1 0.0417(10) 0.0324(9) 0.0366(10) -0.0009(8) -0.0075(8) -0.0077(8)
C2 0.0424(10) 0.0348(10) 0.0359(10) -0.0002(8) -0.0088(8) -0.0104(8)
C3 0.0428(11) 0.0383(10) 0.0361(10) -0.0039(8) -0.0046(8) -0.0154(8)
C4 0.0430(11) 0.0392(10) 0.0368(10) -0.0003(8) -0.0058(8) -0.0177(8)
C11 0.0415(10) 0.0281(9) 0.0333(10) 0.0004(7) -0.0023(8) -0.0083(8)
C12 0.0399(10) 0.0293(9) 0.0330(9) -0.0043(7) -0.0007(8) -0.0120(8)
O13 0.0569(9) 0.0409(8) 0.0382(8) 0.0052(6) -0.0120(6) -0.0269(7)
C14 0.0427(10) 0.0364(10) 0.0359(10) -0.0091(8) -0.0021(8) -0.0109(8)
N15 0.0447(10) 0.0454(10) 0.0467(10) -0.0119(8) -0.0028(8) -0.0165(8)
C16 0.0450(12) 0.0583(14) 0.0553(13) -0.0174(11) -0.0083(10) -0.0160(10)
C17 0.0484(12) 0.0672(15) 0.0459(12) -0.0127(11) -0.0111(10) -0.0153(11)
N18 0.0504(10) 0.0547(11) 0.0365(9) -0.0054(8) -0.0093(8) -0.0144(8)
C19 0.0432(10) 0.0399(10) 0.0326(10) -0.0085(8) -0.0019(8) -0.0135(8)
O20 0.0560(9) 0.0434(8) 0.0320(7) 0.0048(6) -0.0118(6) -0.0234(7)
C21 0.0408(10) 0.0306(9) 0.0294(9) -0.0040(7) -0.0035(8) -0.0080(8)
C22 0.0414(10) 0.0325(9) 0.0331(10) -0.0017(8) -0.0014(8) -0.0121(8)
C23 0.0420(11) 0.0450(11) 0.0450(12) 0.0026(9) -0.0094(9) -0.0190(9)
C24 0.0456(11) 0.0433(11) 0.0418(11) 0.0035(9) -0.0120(9) -0.0128(9)
C31 0.0456(12) 0.0489(12) 0.0504(12) -0.0028(10) -0.0116(10) -0.0179(10)
C32 0.0736(17) 0.0784(18) 0.0673(17) -0.0256(14) -0.0268(14) -0.0203(14)
C33 0.0489(13) 0.0678(16) 0.0766(18) -0.0103(14) -0.0231(12) -0.0057(12)
C34 0.0520(12) 0.0322(10) 0.0367(10) -0.0022(8) -0.0058(9) -0.0074(9)
C35 0.0480(13) 0.0500(13) 0.0674(16) -0.0067(11) -0.0138(11) -0.0003(10)
C36 0.0694(16) 0.0346(11) 0.0693(16) 0.0062(11) -0.0088(13) -0.0119(11)
C37 0.0470(12) 0.0460(12) 0.0406(11) -0.0097(9) -0.0070(9) -0.0047(9)
C38 0.0744(17) 0.0524(14) 0.0721(17) -0.0283(13) -0.0087(14) -0.0029(12)
C39 0.0665(16) 0.0734(17) 0.0446(13) -0.0093(12) 0.0086(11) -0.0105(13)
C41 0.0481(14) 0.0780(18) 0.0684(17) -0.0018(14) -0.0173(12) -0.0025(12)
C42 0.092(2) 0.087(2) 0.0705(19) -0.0111(16) -0.0384(17) 0.0286(18)
C43 0.0459(17) 0.114(3) 0.222(5) -0.017(3) -0.038(2) -0.0178(18)
C44 0.0533(13) 0.0504(13) 0.0504(13) -0.0069(10) -0.0090(10) -0.0204(10)
C45 0.128(3) 0.0567(16) 0.079(2) 0.0027(14) -0.0346(19) -0.0503(18)
C46 0.0778(18) 0.0742(17) 0.0559(15) -0.0244(13) -0.0109(13) -0.0242(14)
C47 0.0730(16) 0.0478(12) 0.0373(11) -0.0044(9) 0.0024(10) -0.0175(11)
C48 0.0710(19) 0.100(2) 0.089(2) -0.0403(19) 0.0210(16) -0.0205(17)
C49 0.120(3) 0.085(2) 0.0608(17) -0.0287(16) -0.0189(17) -0.0216(19)

loop_
_atom_type_symbol
_atom_type_description
_atom_type_scat_dispersion_real
_atom_type_scat_dispersion_imag
_atom_type_scat_source
C C 0.0033 0.0016 'International Tables Vol C Tables 4.2.6.8 and 6.1.1.4'
H H 0.0000 0.0000 'International Tables Vol C Tables 4.2.6.8 and 6.1.1.4'
N N 0.0061 0.0033 'International Tables Vol C Tables 4.2.6.8 and 6.1.1.4'
O O 0.0106 0.0060 'International Tables Vol C Tables 4.2.6.8 and 6.1.1.4'
Si Si 0.0817 0.0704 'International Tables Vol C Tables 4.2.6.8 and 6.1.1.4'

loop_
_geom_angle_atom_site_label_1
_geom_angle_atom_site_label_2
_geom_angle_atom_site_label_3
_geom_angle
C4 Si2 C47 109.11(10)
C4 Si2 C41 107.04(11)
C47 Si2 C41 113.94(13)
C4 Si2 C44 106.36(10)
C47 Si2 C44 110.60(11)
C41 Si2 C44 109.46(13)
C2 Si1 C34 105.89(9)
C2 Si1 C31 105.03(9)
C34 Si1 C31 112.13(10)
C2 Si1 C37 109.04(10)
C34 Si1 C37 111.01(9)
C31 Si1 C37 113.25(10)
C2 C1 C11 176.3(2)
C1 C2 Si1 173.42(19)
C4 C3 C22 176.7(2)
C3 C4 Si2 170.8(2)
C24 C11 C12 118.42(17)
C24 C11 C1 122.21(18)
C12 C11 C1 119.33(18)
O13 C12 C21 122.30(17)
O13 C12 C11 117.23(16)
C21 C12 C11 120.47(17)
C14 O13 C12 115.83(14)
N15 C14 O13 115.55(17)
N15 C14 C19 122.65(19)
O13 C14 C19 121.79(17)
C14 N15 C16 115.48(18)
N15 C16 C17 121.7(2)
N15 C16 H16 119.1
C17 C16 H16 119.1
N18 C17 C16 122.1(2)
N18 C17 H17 119.0
C16 C17 H17 119.0
C19 N18 C17 115.85(19)
N18 C19 O20 115.59(17)
N18 C19 C14 122.24(19)
O20 C19 C14 122.17(18)
C19 O20 C21 116.17(14)
O20 C21 C12 121.63(17)
O20 C21 C22 117.31(16)
C12 C21 C22 121.02(17)
C21 C22 C23 118.07(17)
C21 C22 C3 120.55(18)
C23 C22 C3 121.30(18)
C24 C23 C22 121.24(19)
C24 C23 H23 119.4
C22 C23 H23 119.4
C23 C24 C11 120.69(19)
C23 C24 H24 119.7
C11 C24 H24 119.7
C32 C31 C33 109.3(2)
C32 C31 Si1 110.53(16)
C33 C31 Si1 112.97(17)
C32 C31 H31 108.0
C33 C31 H31 108.0
Si1 C31 H31 108.0
C31 C32 H32A 109.5
C31 C32 H32B 109.5
H32A C32 H32B 109.5
C31 C32 H32C 109.5
H32A C32 H32C 109.5
H32B C32 H32C 109.5
C31 C33 H33A 109.5
C31 C33 H33B 109.5
H33A C33 H33B 109.5
C31 C33 H33C 109.5
H33A C33 H33C 109.5
H33B C33 H33C 109.5
C36 C34 C35 110.70(19)
C36 C34 Si1 113.16(16)
C35 C34 Si1 112.26(15)
C36 C34 H34 106.8
C35 C34 H34 106.8
Si1 C34 H34 106.8
C34 C35 H35A 109.5
C34 C35 H35B 109.5
H35A C35 H35B 109.5
C34 C35 H35C 109.5
H35A C35 H35C 109.5
H35B C35 H35C 109.5
C34 C36 H36A 109.5
C34 C36 H36B 109.5
H36A C36 H36B 109.5
C34 C36 H36C 109.5
H36A C36 H36C 109.5
H36B C36 H36C 109.5
C38 C37 C39 110.6(2)
C38 C37 Si1 114.18(16)
C39 C37 Si1 112.15(17)
C38 C37 H37 106.5
C39 C37 H37 106.5
Si1 C37 H37 106.5
C37 C38 H38A 109.5
C37 C38 H38B 109.5
H38A C38 H38B 109.5
C37 C38 H38C 109.5
H38A C38 H38C 109.5
H38B C38 H38C 109.5
C37 C39 H39A 109.5
C37 C39 H39B 109.5
H39A C39 H39B 109.5
C37 C39 H39C 109.5
H39A C39 H39C 109.5
H39B C39 H39C 109.5
C43 C41 C42 112.9(3)
C43 C41 Si2 116.1(2)
C42 C41 Si2 113.2(2)
C43 C41 H41 104.4
C42 C41 H41 104.4
Si2 C41 H41 104.4
C41 C42 H42A 109.5
C41 C42 H42B 109.5
H42A C42 H42B 109.5
C41 C42 H42C 109.5
H42A C42 H42C 109.5
H42B C42 H42C 109.5
C41 C43 H43A 109.5
C41 C43 H43B 109.5
H43A C43 H43B 109.5
C41 C43 H43C 109.5
H43A C43 H43C 109.5
H43B C43 H43C 109.5
C46 C44 C45 111.0(2)
C46 C44 Si2 112.66(16)
C45 C44 Si2 111.47(17)
C46 C44 H44 107.1
C45 C44 H44 107.1
Si2 C44 H44 107.1
C44 C45 H45A 109.5
C44 C45 H45B 109.5
H45A C45 H45B 109.5
C44 C45 H45C 109.5
H45A C45 H45C 109.5
H45B C45 H45C 109.5
C44 C46 H46A 109.5
C44 C46 H46B 109.5
H46A C46 H46B 109.5
C44 C46 H46C 109.5
H46A C46 H46C 109.5
H46B C46 H46C 109.5
C48 C47 C49 110.8(3)
C48 C47 Si2 112.82(19)
C49 C47 Si2 111.36(19)
C48 C47 H47 107.2
C49 C47 H47 107.2
Si2 C47 H47 107.2
C47 C48 H48A 109.5
C47 C48 H48B 109.5
H48A C48 H48B 109.5
C47 C48 H48C 109.5
H48A C48 H48C 109.5
H48B C48 H48C 109.5
C47 C49 H49A 109.5
C47 C49 H49B 109.5
H49A C49 H49B 109.5
C47 C49 H49C 109.5
H49A C49 H49C 109.5
H49B C49 H49C 109.5

loop_
_geom_bond_atom_site_label_1
_geom_bond_atom_site_label_2
_geom_bond_distance
Si2 C4 1.842(2)
Si2 C47 1.874(2)
Si2 C41 1.885(3)
Si2 C44 1.888(2)
Si1 C2 1.8427(19)
Si1 C34 1.880(2)
Si1 C31 1.880(2)
Si1 C37 1.886(2)
C1 C2 1.195(3)
C1 C11 1.437(2)
C3 C4 1.200(3)
C3 C22 1.434(3)
C11 C24 1.394(3)
C11 C12 1.395(3)
C12 O13 1.382(2)
C12 C21 1.386(2)
O13 C14 1.377(2)
C14 N15 1.303(3)
C14 C19 1.397(3)
N15 C16 1.355(3)
C16 C17 1.367(3)
C16 H16 0.9500
C17 N18 1.346(3)
C17 H17 0.9500
N18 C19 1.302(3)
C19 O20 1.368(2)
O20 C21 1.384(2)
C21 C22 1.388(3)
C22 C23 1.395(3)
C23 C24 1.374(3)
C23 H23 0.9500
C24 H24 0.9500
C31 C32 1.535(3)
C31 C33 1.536(3)
C31 H31 1.0000
C32 H32A 0.9800
C32 H32B 0.9800
C32 H32C 0.9800
C33 H33A 0.9800
C33 H33B 0.9800
C33 H33C 0.9800
C34 C36 1.525(3)
C34 C35 1.528(3)
C34 H34 1.0000
C35 H35A 0.9800
C35 H35B 0.9800
C35 H35C 0.9800
C36 H36A 0.9800
C36 H36B 0.9800
C36 H36C 0.9800
C37 C38 1.529(3)
C37 C39 1.541(3)
C37 H37 1.0000
C38 H38A 0.9800
C38 H38B 0.9800
C38 H38C 0.9800
C39 H39A 0.9800
C39 H39B 0.9800
C39 H39C 0.9800
C41 C43 1.468(4)
C41 C42 1.517(4)
C41 H41 1.0000
C42 H42A 0.9800
C42 H42B 0.9800
C42 H42C 0.9800
C43 H43A 0.9800
C43 H43B 0.9800
C43 H43C 0.9800
C44 C46 1.517(3)
C44 C45 1.537(3)
C44 H44 1.0000
C45 H45A 0.9800
C45 H45B 0.9800
C45 H45C 0.9800
C46 H46A 0.9800
C46 H46B 0.9800
C46 H46C 0.9800
C47 C48 1.511(4)
C47 C49 1.543(4)
C47 H47 1.0000
C48 H48A 0.9800
C48 H48B 0.9800
C48 H48C 0.9800
C49 H49A 0.9800
C49 H49B 0.9800
C49 H49C 0.9800

loop_
_geom_torsion_atom_site_label_1
_geom_torsion_atom_site_label_2
_geom_torsion_atom_site_label_3
_geom_torsion_atom_site_label_4
_geom_torsion
C11 C1 C2 Si1 -72(4)
C34 Si1 C2 C1 -108.9(16)
C31 Si1 C2 C1 9.9(17)
C37 Si1 C2 C1 131.6(16)
C22 C3 C4 Si2 24(5)
C47 Si2 C4 C3 156.8(12)
C41 Si2 C4 C3 33.1(12)
C44 Si2 C4 C3 -83.9(12)
C2 C1 C11 C24 -114(4)
C2 C1 C11 C12 64(4)
C24 C11 C12 O13 -177.51(18)
C1 C11 C12 O13 4.8(3)
C24 C11 C12 C21 3.5(3)
C1 C11 C12 C21 -174.21(18)
C21 C12 O13 C14 0.3(3)
C11 C12 O13 C14 -178.70(17)
C12 O13 C14 N15 -178.72(17)
C12 O13 C14 C19 1.9(3)
O13 C14 N15 C16 -178.79(18)
C19 C14 N15 C16 0.5(3)
C14 N15 C16 C17 0.2(3)
N15 C16 C17 N18 -0.4(4)
C16 C17 N18 C19 -0.1(3)
C17 N18 C19 O20 -179.54(18)
C17 N18 C19 C14 0.9(3)
N15 C14 C19 N18 -1.1(3)
O13 C14 C19 N18 178.16(19)
N15 C14 C19 O20 179.30(18)
O13 C14 C19 O20 -1.4(3)
N18 C19 O20 C21 178.97(17)
C14 C19 O20 C21 -1.4(3)
C19 O20 C21 C12 3.7(3)
C19 O20 C21 C22 -178.62(17)
O13 C12 C21 O20 -3.3(3)
C11 C12 C21 O20 175.74(17)
O13 C12 C21 C22 179.14(17)
C11 C12 C21 C22 -1.9(3)
O20 C21 C22 C23 -178.44(18)
C12 C21 C22 C23 -0.7(3)
O20 C21 C22 C3 -1.6(3)
C12 C21 C22 C3 176.07(18)
C4 C3 C22 C21 -100(4)
C4 C3 C22 C23 76(4)
C21 C22 C23 C24 1.7(3)
C3 C22 C23 C24 -175.1(2)
C22 C23 C24 C11 -0.1(3)
C12 C11 C24 C23 -2.5(3)
C1 C11 C24 C23 175.1(2)
C2 Si1 C31 C32 -61.38(18)
C34 Si1 C31 C32 53.16(19)
C37 Si1 C31 C32 179.74(16)
C2 Si1 C31 C33 61.38(19)
C34 Si1 C31 C33 175.92(17)
C37 Si1 C31 C33 -57.5(2)
C2 Si1 C34 C36 174.24(17)
C31 Si1 C34 C36 60.2(2)
C37 Si1 C34 C36 -67.6(2)
C2 Si1 C34 C35 -59.57(17)
C31 Si1 C34 C35 -173.58(15)
C37 Si1 C34 C35 58.64(18)
C2 Si1 C37 C38 -30.9(2)
C34 Si1 C37 C38 -147.18(17)
C31 Si1 C37 C38 85.65(19)
C2 Si1 C37 C39 -157.64(16)
C34 Si1 C37 C39 86.08(18)
C31 Si1 C37 C39 -41.1(2)
C4 Si2 C41 C43 24.8(3)
C47 Si2 C41 C43 -95.9(3)
C44 Si2 C41 C43 139.7(3)
C4 Si2 C41 C42 157.8(2)
C47 Si2 C41 C42 37.1(3)
C44 Si2 C41 C42 -87.3(3)
C4 Si2 C44 C46 48.3(2)
C47 Si2 C44 C46 166.66(18)
C41 Si2 C44 C46 -67.0(2)
C4 Si2 C44 C45 173.9(2)
C47 Si2 C44 C45 -67.8(2)
C41 Si2 C44 C45 58.6(2)
C4 Si2 C47 C48 71.0(2)
C41 Si2 C47 C48 -169.5(2)
C44 Si2 C47 C48 -45.7(2)
C4 Si2 C47 C49 -54.3(2)
C41 Si2 C47 C49 65.2(2)
C44 Si2 C47 C49 -171.0(2)
